data_4518505
loop_
_publ_author_name
'Kamaal, Saima'
'Mehkoom, Mohd'
'Ali, Arif'
'Afzal, S. M.'
'Alam, Mohammad Jane'
'Ahmad, Shabbir'
'Ahmad, Musheer'

_publ_section_title
;
 Potential Third-Order Nonlinear Optical Response Facilitated by
 Intramolecular Charge Transfer in a Simple Schiff Base Molecule:
 Experimental and Theoretical Exploration
;
_journal_name_full 'ACS Omega'
_journal_paper_doi 10.1021/acsomega.0c05557
_journal_year 2021
_chemical_formula_moiety 'C15 H13 N O4, C H4 O'
_chemical_formula_sum 'C16 H17 N O5'
_chemical_formula_weight 303.30
_chemical_name_common HMBA
_space_group_crystal_system orthorhombic
_space_group_IT_number 19
_space_group_name_Hall 'P 2ac 2ab'
_space_group_name_H-M_alt 'P 21 21 21'
_atom_sites_solution_hydrogens mixed
_audit_block_doi 10.5517/ccdc.csd.cc212kl9
_audit_creation_method SHELXL-2016/6
_audit_update_record
;
2018-11-16 deposited with the CCDC.	2020-06-16 downloaded from the CCDC.
;
_cell_angle_alpha 90
_cell_angle_beta 90
_cell_angle_gamma 90
_cell_formula_units_Z 4
_cell_length_a 4.6993(5)
_cell_length_b 10.0380(10)
_cell_length_c 30.155(3)
_cell_measurement_reflns_used 8708
_cell_measurement_temperature 296(2)
_cell_measurement_theta_max 29.87
_cell_measurement_theta_min 2.36
_cell_volume 1422.5(3)
_computing_structure_refinement 'SHELXL-2016/6 (Sheldrick, 2015)'
_diffrn_ambient_temperature 296(2)
_diffrn_detector 'image plate (34 cm diameter)'
_diffrn_detector_area_resol_mean 6.67
_diffrn_detector_type STOE
_diffrn_measured_fraction_theta_full 0.998
_diffrn_measured_fraction_theta_max 0.998
_diffrn_measurement_details ' 212 frames, detector distance = 60 mm'
_diffrn_measurement_device '2-circle goniometer'
_diffrn_measurement_device_type 'STOE IPDS 2'
_diffrn_measurement_method 'rotation method'
_diffrn_radiation_collimation '0.8 mm diameter, multiple pinhole'
_diffrn_radiation_monochromator 'plane graphite'
_diffrn_radiation_polarisn_norm 0
_diffrn_radiation_type 'Mo K\a'
_diffrn_radiation_wavelength 0.71073
_diffrn_reflns_av_R_equivalents 0.0945
_diffrn_reflns_av_unetI/netI 0.0589
_diffrn_reflns_Laue_measured_fraction_full 0.998
_diffrn_reflns_Laue_measured_fraction_max 0.998
_diffrn_reflns_limit_h_max 5
_diffrn_reflns_limit_h_min -5
_diffrn_reflns_limit_k_max 11
_diffrn_reflns_limit_k_min -11
_diffrn_reflns_limit_l_max 35
_diffrn_reflns_limit_l_min -35
_diffrn_reflns_number 17046
_diffrn_reflns_point_group_measured_fraction_full 0.999
_diffrn_reflns_point_group_measured_fraction_max 0.999
_diffrn_reflns_theta_full 25.049
_diffrn_reflns_theta_max 25.049
_diffrn_reflns_theta_min 2.702
_diffrn_source 'sealed X-ray tube, 12 x 0.4 mm long-fine focus'
_diffrn_source_current 45
_diffrn_source_power 2.25
_diffrn_source_voltage 50
_exptl_absorpt_coefficient_mu 0.106
_exptl_absorpt_correction_T_max 0.9876
_exptl_absorpt_correction_T_min 0.9628
_exptl_absorpt_correction_type integration
_exptl_absorpt_process_details '(X-RED32; Stoe & Cie, 2002)'
_exptl_crystal_colour colorless
_exptl_crystal_density_diffrn 1.416
_exptl_crystal_description prism
_exptl_crystal_F_000 640
_exptl_crystal_size_max 0.610
_exptl_crystal_size_mid 0.357
_exptl_crystal_size_min 0.170
_refine_diff_density_max 0.249
_refine_diff_density_min -0.261
_refine_diff_density_rms 0.056
_refine_ls_abs_structure_details
;
 Refined as a perfect inversion twin.
;
_refine_ls_abs_structure_Flack 0.5
_refine_ls_extinction_method none
_refine_ls_goodness_of_fit_ref 1.080
_refine_ls_hydrogen_treatment mixed
_refine_ls_matrix_type full
_refine_ls_number_parameters 206
_refine_ls_number_reflns 2526
_refine_ls_number_restraints 0
_refine_ls_restrained_S_all 1.080
_refine_ls_R_factor_all 0.0621
_refine_ls_R_factor_gt 0.0464
_refine_ls_shift/su_max 0.000
_refine_ls_shift/su_mean 0.000
_refine_ls_structure_factor_coef Fsqd
_refine_ls_weighting_details 'w=1/[\s^2^(Fo^2^)+(0.0401P)^2^+0.7153P] where P=(Fo^2^+2Fc^2^)/3'
_refine_ls_weighting_scheme calc
_refine_ls_wR_factor_gt 0.1023
_refine_ls_wR_factor_ref 0.1121
_reflns_Friedel_coverage 0.661
_reflns_Friedel_fraction_full 1.000
_reflns_Friedel_fraction_max 1.000
_reflns_number_gt 2117
_reflns_number_total 2526
_reflns_threshold_expression 'I > 2\s(I)'
_cod_data_source_file ao0c05557_si_002.cif
_cod_data_source_block I
_cod_database_code 4518505
_shelx_shelxl_version_number 2016/6
_shelx_space_group_comment
;
The symmetry employed for this shelxl refinement is uniquely defined
by the following loop, which should always be used as a source of
symmetry information in preference to the above space-group names.
They are only intended as comments.
;
_publcif_funding_html
;
<span class="funder">
<span class="fundref-name" data-id="">University Grant Commision</span>
<span class="fundref-subname" data-id=""></span>
<span class="fundref-grant"></span>.
</span>
;

loop_
_symmetry_equiv_pos_as_xyz
'x, y, z'
'-x+1/2, -y, z+1/2'
'x+1/2, -y+1/2, -z'
'-x, y+1/2, -z+1/2'

loop_
_atom_site_label
_atom_site_type_symbol
_atom_site_fract_x
_atom_site_fract_y
_atom_site_fract_z
_atom_site_U_iso_or_equiv
_atom_site_adp_type
_atom_site_occupancy
_atom_site_site_symmetry_order
_atom_site_calc_flag
_atom_site_refinement_flags_posn
_atom_site_refinement_flags_adp
_atom_site_refinement_flags_occupancy
_atom_site_disorder_assembly
_atom_site_disorder_group
C1 C 0.9825(8) 0.5743(4) 0.20579(12) 0.0150(8) Uani 1 1 d . . . . .
C2 C 0.8025(8) 0.5849(4) 0.24609(12) 0.0135(8) Uani 1 1 d . . . . .
C3 C 0.6780(8) 0.7039(4) 0.25889(12) 0.0156(9) Uani 1 1 d . . . . .
H3 H 0.723443 0.781513 0.243631 0.019 Uiso 1 1 calc R U . . .
C4 C 0.4888(8) 0.7099(4) 0.29364(12) 0.0168(9) Uani 1 1 d . . . . .
H4 H 0.407880 0.790869 0.301780 0.020 Uiso 1 1 calc R U . . .
C5 C 0.4194(8) 0.5940(4) 0.31650(11) 0.0117(8) Uani 1 1 d . . . . .
C6 C 0.5553(8) 0.4750(4) 0.30576(12) 0.0161(8) Uani 1 1 d . . . . .
H6 H 0.519516 0.398578 0.322296 0.019 Uiso 1 1 calc R U . . .
C7 C 0.7427(8) 0.4703(4) 0.27069(12) 0.0163(9) Uani 1 1 d . . . . .
H7 H 0.830172 0.390229 0.263318 0.020 Uiso 1 1 calc R U . . .
C8 C 0.0577(8) 0.6914(4) 0.36404(12) 0.0137(8) Uani 1 1 d . . . . .
H8 H 0.082942 0.774555 0.351007 0.016 Uiso 1 1 calc R U . . .
C9 C -0.1484(8) 0.6767(4) 0.39755(12) 0.0133(8) Uani 1 1 d . . . . .
C10 C -0.1987(8) 0.5486(4) 0.41710(12) 0.0134(8) Uani 1 1 d . . . . .
C11 C -0.4107(8) 0.5431(4) 0.45140(12) 0.0149(9) Uani 1 1 d . . . . .
C12 C -0.5604(9) 0.6534(4) 0.46335(12) 0.0162(8) Uani 1 1 d . . . . .
H12 H -0.697197 0.646746 0.485520 0.019 Uiso 1 1 calc R U . . .
C13 C -0.5121(8) 0.7778(4) 0.44273(12) 0.0175(9) Uani 1 1 d . . . . .
H13 H -0.618318 0.851778 0.451168 0.021 Uiso 1 1 calc R U . . .
C14 C -0.3108(8) 0.7897(4) 0.41061(12) 0.0162(9) Uani 1 1 d . . . . .
H14 H -0.279196 0.871695 0.397153 0.019 Uiso 1 1 calc R U . . .
C15 C -0.6548(9) 0.4036(4) 0.50242(13) 0.0216(10) Uani 1 1 d . . . . .
H15A H -0.838233 0.422645 0.489935 0.032 Uiso 1 1 calc R U . . .
H15B H -0.617086 0.464455 0.526284 0.032 Uiso 1 1 calc R U . . .
H15C H -0.652337 0.313983 0.513495 0.032 Uiso 1 1 calc R U . . .
C16 C 0.4392(9) 1.1681(4) 0.40083(13) 0.0226(9) Uani 1 1 d . . . . .
H16A H 0.377953 1.093074 0.383559 0.034 Uiso 1 1 calc R U . . .
H16B H 0.323804 1.244117 0.393731 0.034 Uiso 1 1 calc R U . . .
H16C H 0.420226 1.147815 0.431800 0.034 Uiso 1 1 calc R U . . .
N1 N 0.2152(6) 0.5912(3) 0.35065(10) 0.0128(7) Uani 1 1 d . . . . .
H1 H 0.191331 0.516474 0.364068 0.015 Uiso 1 1 calc R U . . .
O1 O 1.0635(6) 0.4688(3) 0.19035(9) 0.0244(7) Uani 1 1 d . . . . .
O2 O 1.0413(6) 0.6916(2) 0.18743(8) 0.0185(6) Uani 1 1 d . . . . .
H2 H 1.128598 0.680031 0.164203 0.028 Uiso 1 1 calc R U . . .
O3 O -0.0617(6) 0.4431(2) 0.40503(8) 0.0159(6) Uani 1 1 d . . . . .
O4 O -0.4410(6) 0.4183(3) 0.46896(8) 0.0185(6) Uani 1 1 d . . . . .
O5 O 0.7301(6) 1.1970(3) 0.39101(9) 0.0192(6) Uani 1 1 d . . . . .
H5O H 0.795(11) 1.280(5) 0.4034(16) 0.049(15) Uiso 1 1 d . . . . .

loop_
_atom_site_aniso_label
_atom_site_aniso_U_11
_atom_site_aniso_U_22
_atom_site_aniso_U_33
_atom_site_aniso_U_23
_atom_site_aniso_U_13
_atom_site_aniso_U_12
C1 0.014(2) 0.016(2) 0.0152(19) 0.0022(16) -0.0028(17) -0.0037(18)
C2 0.0111(19) 0.014(2) 0.0151(19) -0.0005(16) -0.0019(16) 0.0001(18)
C3 0.016(2) 0.012(2) 0.0190(19) 0.0026(16) 0.0022(17) -0.0024(18)
C4 0.016(2) 0.0114(19) 0.022(2) -0.0034(16) 0.0053(18) 0.0007(18)
C5 0.0084(17) 0.016(2) 0.0110(18) -0.0014(15) -0.0013(16) -0.0041(17)
C6 0.0147(19) 0.015(2) 0.018(2) 0.0051(16) 0.0007(18) 0.0004(17)
C7 0.017(2) 0.014(2) 0.018(2) -0.0011(16) -0.0006(18) 0.0037(18)
C8 0.0125(18) 0.0132(19) 0.0155(19) -0.0013(15) -0.0037(16) -0.0008(18)
C9 0.0106(18) 0.015(2) 0.0145(19) -0.0007(16) -0.0026(16) 0.0034(16)
C10 0.0091(18) 0.018(2) 0.0132(18) -0.0018(16) -0.0057(16) -0.0011(16)
C11 0.012(2) 0.018(2) 0.0147(19) -0.0003(16) -0.0030(16) -0.0022(17)
C12 0.0139(19) 0.022(2) 0.0125(19) -0.0004(16) 0.0011(17) -0.0008(18)
C13 0.013(2) 0.019(2) 0.021(2) -0.0046(16) -0.0017(18) 0.0011(17)
C14 0.015(2) 0.016(2) 0.0175(19) -0.0011(17) -0.0032(17) -0.0052(17)
C15 0.019(2) 0.024(2) 0.021(2) 0.0036(18) 0.0052(18) 0.000(2)
C16 0.016(2) 0.026(2) 0.025(2) 0.0013(18) -0.0024(19) 0.0012(19)
N1 0.0126(16) 0.0129(17) 0.0130(16) 0.0015(13) -0.0009(14) -0.0029(15)
O1 0.0321(17) 0.0155(15) 0.0256(15) -0.0001(12) 0.0129(14) 0.0024(13)
O2 0.0237(15) 0.0145(14) 0.0174(14) 0.0000(11) 0.0081(13) -0.0034(13)
O3 0.0147(13) 0.0149(14) 0.0182(13) -0.0012(11) 0.0029(12) 0.0010(12)
O4 0.0172(13) 0.0185(14) 0.0197(14) 0.0053(12) 0.0071(12) 0.0012(13)
O5 0.0163(14) 0.0205(15) 0.0209(14) -0.0042(13) 0.0047(12) -0.0015(14)

loop_
_atom_type_symbol
_atom_type_description
_atom_type_scat_dispersion_real
_atom_type_scat_dispersion_imag
_atom_type_scat_source
C C 0.0033 0.0016 'International Tables Vol C Tables 4.2.6.8 and 6.1.1.4'
H H 0.0000 0.0000 'International Tables Vol C Tables 4.2.6.8 and 6.1.1.4'
N N 0.0061 0.0033 'International Tables Vol C Tables 4.2.6.8 and 6.1.1.4'
O O 0.0106 0.0060 'International Tables Vol C Tables 4.2.6.8 and 6.1.1.4'

loop_
_citation_id
_citation_doi
_citation_year
1 10.1107/S2056989018016262 2018

loop_
_geom_angle_atom_site_label_1
_geom_angle_atom_site_label_2
_geom_angle_atom_site_label_3
_geom_angle
_geom_angle_site_symmetry_1
_geom_angle_site_symmetry_3
_geom_angle_publ_flag
O1 C1 O2 123.1(3) . . ?
O1 C1 C2 123.6(3) . . ?
O2 C1 C2 113.3(3) . . ?
C3 C2 C7 118.5(3) . . ?
C3 C2 C1 122.1(3) . . ?
C7 C2 C1 119.4(3) . . ?
C4 C3 C2 121.6(4) . . ?
C3 C4 C5 119.4(3) . . ?
C4 C5 C6 119.7(3) . . ?
C4 C5 N1 122.6(3) . . ?
C6 C5 N1 117.8(3) . . ?
C7 C6 C5 120.1(3) . . ?
C6 C7 C2 120.6(3) . . ?
N1 C8 C9 121.9(3) . . ?
C8 C9 C14 119.0(3) . . ?
C8 C9 C10 120.2(3) . . ?
C14 C9 C10 120.8(3) . . ?
O3 C10 C9 122.5(3) . . ?
O3 C10 C11 121.1(3) . . ?
C9 C10 C11 116.4(3) . . ?
C12 C11 O4 126.1(3) . . ?
C12 C11 C10 121.2(3) . . ?
O4 C11 C10 112.7(3) . . ?
C11 C12 C13 121.3(4) . . ?
C14 C13 C12 120.1(4) . . ?
C13 C14 C9 120.1(4) . . ?
C8 N1 C5 126.5(3) . . ?
C11 O4 C15 116.1(3) . . ?

loop_
_geom_bond_atom_site_label_1
_geom_bond_atom_site_label_2
_geom_bond_distance
_geom_bond_site_symmetry_2
_geom_bond_publ_flag
C1 O1 1.217(4) . ?
C1 O2 1.331(4) . ?
C1 C2 1.484(5) . ?
C2 C3 1.384(5) . ?
C2 C7 1.397(5) . ?
C3 C4 1.376(5) . ?
C4 C5 1.392(5) . ?
C5 C6 1.393(5) . ?
C5 N1 1.408(4) . ?
C6 C7 1.377(5) . ?
C8 N1 1.312(5) . ?
C8 C9 1.408(5) . ?
C9 C14 1.422(5) . ?
C9 C10 1.434(5) . ?
C10 O3 1.292(4) . ?
C10 C11 1.437(5) . ?
C11 C12 1.360(5) . ?
C11 O4 1.367(4) . ?
C12 C13 1.414(5) . ?
C13 C14 1.359(5) . ?
C15 O4 1.432(4) . ?
C16 O5 1.429(5) . ?

loop_
_geom_hbond_atom_site_label_D
_geom_hbond_atom_site_label_H
_geom_hbond_atom_site_label_A
_geom_hbond_site_symmetry_A
_geom_hbond_distance_DH
_geom_hbond_distance_HA
_geom_hbond_distance_DA
_geom_hbond_angle_DHA
N1 H1 O3 . 0.86 1.87 2.568(4) 138
O2 H2 O5 4_745 0.82 1.80 2.598(4) 164
O5 H5O O3 1_665 0.96(5) 1.77(5) 2.690(4) 159(4)
C7 H7 O2 4_745 0.93 2.56 3.233(5) 130
C8 H8 O1 4_655 0.93 2.41 3.281(5) 155

loop_
_geom_torsion_atom_site_label_1
_geom_torsion_atom_site_label_2
_geom_torsion_atom_site_label_3
_geom_torsion_atom_site_label_4
_geom_torsion
_geom_torsion_site_symmetry_1
_geom_torsion_site_symmetry_2
_geom_torsion_site_symmetry_3
_geom_torsion_site_symmetry_4
_geom_torsion_publ_flag
O1 C1 C2 C3 -169.8(4) . . . . ?
O2 C1 C2 C3 8.6(5) . . . . ?
O1 C1 C2 C7 6.5(5) . . . . ?
O2 C1 C2 C7 -175.1(3) . . . . ?
C7 C2 C3 C4 -3.0(6) . . . . ?
C1 C2 C3 C4 173.3(3) . . . . ?
C2 C3 C4 C5 -0.2(6) . . . . ?
C3 C4 C5 C6 4.0(6) . . . . ?
C3 C4 C5 N1 -176.2(3) . . . . ?
C4 C5 C6 C7 -4.5(6) . . . . ?
N1 C5 C6 C7 175.7(3) . . . . ?
C5 C6 C7 C2 1.2(6) . . . . ?
C3 C2 C7 C6 2.5(6) . . . . ?
C1 C2 C7 C6 -173.9(3) . . . . ?
N1 C8 C9 C14 179.7(3) . . . . ?
N1 C8 C9 C10 -2.2(5) . . . . ?
C8 C9 C10 O3 -0.4(5) . . . . ?
C14 C9 C10 O3 177.7(3) . . . . ?
C8 C9 C10 C11 179.3(3) . . . . ?
C14 C9 C10 C11 -2.6(5) . . . . ?
O3 C10 C11 C12 -178.3(3) . . . . ?
C9 C10 C11 C12 2.0(5) . . . . ?
O3 C10 C11 O4 1.1(5) . . . . ?
C9 C10 C11 O4 -178.6(3) . . . . ?
O4 C11 C12 C13 -179.7(3) . . . . ?
C10 C11 C12 C13 -0.4(6) . . . . ?
C11 C12 C13 C14 -0.7(6) . . . . ?
C12 C13 C14 C9 0.2(5) . . . . ?
C8 C9 C14 C13 179.7(3) . . . . ?
C10 C9 C14 C13 1.6(5) . . . . ?
C9 C8 N1 C5 177.6(3) . . . . ?
C4 C5 N1 C8 3.2(6) . . . . ?
C6 C5 N1 C8 -176.9(3) . . . . ?
C12 C11 O4 C15 1.2(5) . . . . ?
C10 C11 O4 C15 -178.1(3) . . . . ?

loop_
_publcif_info_exptl_table_extra_item
sin_theta_over_lambda_max

loop_
_publcif_info_exptl_table_header_item
?
